data_4504491
loop_
_publ_author_name
'Zou, Ru-Qiang'
'Liu, Chun-Sen'
'Huang, Zheng'
'Hu, Tong-Liang'
'Bu, Xian-He'

_publ_section_title
;
 Syntheses, Structure, and Properties of the Metal Complexes with
 3-(2-Pyridyl)pyrazole-Based Ligands:&#x2009; Tuning the Complex
 Structures by Ligand Modifications
;
_journal_issue 1
_journal_name_full 'Crystal Growth &amp; Design'
_journal_page_first 99
_journal_paper_doi 10.1021/cg050210t
_journal_volume 6
_journal_year 2006
_chemical_formula_sum 'C36 H39 Cu N10 O11.5'
_chemical_formula_weight 860.32
_chemical_name_systematic
; 
 ? 
;
_space_group_IT_number 15
_symmetry_cell_setting monoclinic
_symmetry_space_group_name_Hall '-C 2yc'
_symmetry_space_group_name_H-M 'C 1 2/c 1'
_atom_sites_solution_hydrogens geom
_atom_sites_solution_primary direct
_atom_sites_solution_secondary difmap
_audit_creation_method SHELXL-97
_cell_angle_alpha 90.00
_cell_angle_beta 92.635(5)
_cell_angle_gamma 90.00
_cell_formula_units_Z 8
_cell_length_a 12.395(3)
_cell_length_b 26.267(6)
_cell_length_c 26.362(7)
_cell_measurement_reflns_used 642
_cell_measurement_temperature 293(2)
_cell_measurement_theta_max 22.89
_cell_measurement_theta_min 3.22
_cell_volume 8574(4)
_computing_cell_refinement smart
_computing_data_collection 'smart, bruker, 1998'
_computing_data_reduction 'saint, bruker, 1998'
_computing_molecular_graphics 'shelxtl (sheldrick, 1997)'
_computing_publication_material shelxtl
_computing_structure_refinement 'SHELXL-97 (Sheldrick, 1997a)'
_computing_structure_solution 'SHELXS-97 (Sheldrick, 1997a)'
_diffrn_ambient_temperature 293(2)
_diffrn_measured_fraction_theta_full 0.983
_diffrn_measured_fraction_theta_max 0.983
_diffrn_measurement_device_type 'bruker ccd area-detector'
_diffrn_measurement_method '\f and \w scans'
_diffrn_radiation_monochromator graphite
_diffrn_radiation_source 'fine-focus sealed tube'
_diffrn_radiation_type MoK\a
_diffrn_radiation_wavelength 0.71073
_diffrn_reflns_av_R_equivalents 0.1090
_diffrn_reflns_av_sigmaI/netI 0.1779
_diffrn_reflns_limit_h_max 15
_diffrn_reflns_limit_h_min -15
_diffrn_reflns_limit_k_max 32
_diffrn_reflns_limit_k_min -12
_diffrn_reflns_limit_l_max 32
_diffrn_reflns_limit_l_min -32
_diffrn_reflns_number 23762
_diffrn_reflns_theta_full 26.44
_diffrn_reflns_theta_max 26.44
_diffrn_reflns_theta_min 2.01
_diffrn_standards_number 0
_exptl_absorpt_coefficient_mu 0.577
_exptl_absorpt_correction_T_max 1.000000
_exptl_absorpt_correction_T_min 0.850618
_exptl_absorpt_correction_type multi-scan
_exptl_absorpt_process_details '(Bruker sadabs, 1996)'
_exptl_crystal_colour blue
_exptl_crystal_density_diffrn 1.333
_exptl_crystal_density_meas ?
_exptl_crystal_density_method 'not measured'
_exptl_crystal_description block
_exptl_crystal_F_000 3576
_exptl_crystal_size_max 0.30
_exptl_crystal_size_mid 0.25
_exptl_crystal_size_min 0.20
_refine_diff_density_max 0.565
_refine_diff_density_min -0.425
_refine_diff_density_rms 0.085
_refine_ls_extinction_method none
_refine_ls_goodness_of_fit_ref 0.943
_refine_ls_hydrogen_treatment mixed
_refine_ls_matrix_type full
_refine_ls_number_parameters 528
_refine_ls_number_reflns 8695
_refine_ls_number_restraints 12
_refine_ls_restrained_S_all 0.947
_refine_ls_R_factor_all 0.2879
_refine_ls_R_factor_gt 0.1122
_refine_ls_shift/su_max 0.000
_refine_ls_shift/su_mean 0.000
_refine_ls_structure_factor_coef Fsqd
_refine_ls_weighting_details 'calc w=1/[\s^2^(Fo^2^)+(0.1616P)^2^+0.0000P] where P=(Fo^2^+2Fc^2^)/3'
_refine_ls_weighting_scheme calc
_refine_ls_wR_factor_gt 0.2531
_refine_ls_wR_factor_ref 0.3422
_reflns_number_gt 2604
_reflns_number_total 8695
_reflns_threshold_expression I>2s\(I)
_cod_data_source_file cg050210tsi20051104_022830.cif
_cod_data_source_block 2
_cod_depositor_comments
;
The following automatic conversions were performed:

'_exptl_crystal_density_meas' value 'none' was changed to '?' - the
value is perceived as not measured.

Automatic conversion script
Id: cif_fix_values 3008 2015-01-20 13:52:24Z robertas 
;
_cod_original_sg_symbol_H-M c/2c
_cod_original_formula_sum 'C36 H39 Cu N10 O11.50'
_cod_database_code 4504491

loop_
_symmetry_equiv_pos_as_xyz
'x, y, z'
'-x, y, -z+1/2'
'x+1/2, y+1/2, z'
'-x+1/2, y+1/2, -z+1/2'
'-x, -y, -z'
'x, -y, z-1/2'
'-x+1/2, -y+1/2, -z'
'x+1/2, -y+1/2, z-1/2'

loop_
_atom_site_label
_atom_site_type_symbol
_atom_site_fract_x
_atom_site_fract_y
_atom_site_fract_z
_atom_site_U_iso_or_equiv
_atom_site_adp_type
_atom_site_occupancy
_atom_site_symmetry_multiplicity
_atom_site_calc_flag
_atom_site_refinement_flags
Cu1 Cu -0.10627(8) 0.37824(4) 0.98552(4) 0.0847(5) Uani 1 1 d .
C1 C -0.1930(9) 0.3048(8) 0.7472(5) 0.124(5) Uani 1 1 d .
H1A H -0.2378 0.3236 0.7250 0.148 Uiso 1 1 calc R
C2 C -0.1981(11) 0.2536(9) 0.7429(6) 0.146(6) Uani 1 1 d .
H2A H -0.2439 0.2386 0.7183 0.175 Uiso 1 1 calc R
C3 C -0.1326(12) 0.2227(6) 0.7764(5) 0.131(4) Uani 1 1 d .
H3A H -0.1342 0.1874 0.7752 0.158 Uiso 1 1 calc R
C4 C -0.0634(8) 0.2506(5) 0.8123(4) 0.091(3) Uani 1 1 d .
C5 C 0.0045(10) 0.2242(4) 0.8460(5) 0.101(3) Uani 1 1 d .
H5A H 0.0042 0.1888 0.8459 0.121 Uiso 1 1 calc R
C6 C 0.0732(8) 0.2503(4) 0.8802(4) 0.093(3) Uani 1 1 d .
H6A H 0.1205 0.2328 0.9024 0.112 Uiso 1 1 calc R
C7 C 0.0697(7) 0.3031(4) 0.8804(3) 0.077(2) Uani 1 1 d .
H7A H 0.1152 0.3210 0.9031 0.093 Uiso 1 1 calc R
C8 C 0.0001(7) 0.3294(3) 0.8477(3) 0.069(2) Uani 1 1 d .
C9 C -0.0666(7) 0.3034(5) 0.8121(3) 0.079(3) Uani 1 1 d .
C10 C -0.0086(7) 0.3863(4) 0.8492(4) 0.087(3) Uani 1 1 d .
H10A H 0.0171 0.3998 0.8177 0.104 Uiso 1 1 calc R
H10B H -0.0842 0.3953 0.8507 0.104 Uiso 1 1 calc R
C11 C 0.1456(8) 0.4354(4) 0.8919(5) 0.093(3) Uani 1 1 d .
H11A H 0.1866 0.4407 0.8637 0.111 Uiso 1 1 calc R
C12 C 0.1713(9) 0.4510(4) 0.9390(6) 0.102(3) Uani 1 1 d .
H12A H 0.2327 0.4688 0.9503 0.123 Uiso 1 1 calc R
C13 C 0.0872(8) 0.4351(3) 0.9674(4) 0.075(2) Uani 1 1 d .
C14 C 0.0688(8) 0.4428(3) 1.0207(4) 0.080(3) Uani 1 1 d .
C15 C 0.1361(9) 0.4706(3) 1.0539(5) 0.098(3) Uani 1 1 d .
H15A H 0.1994 0.4852 1.0430 0.118 Uiso 1 1 calc R
C16 C 0.1063(15) 0.4760(5) 1.1038(6) 0.130(5) Uani 1 1 d .
H16A H 0.1483 0.4960 1.1261 0.156 Uiso 1 1 calc R
C17 C 0.0179(14) 0.4529(6) 1.1203(5) 0.126(5) Uani 1 1 d .
H17A H -0.0003 0.4556 1.1540 0.152 Uiso 1 1 calc R
C18 C -0.0465(10) 0.4244(5) 1.0852(5) 0.114(4) Uani 1 1 d .
H18A H -0.1095 0.4092 1.0958 0.137 Uiso 1 1 calc R
C19 C 0.2376(17) 0.3800(7) 1.1854(7) 0.150(5) Uani 1 1 d .
H19A H 0.2143 0.3816 1.2183 0.180 Uiso 1 1 calc R
C20 C 0.331(2) 0.4067(9) 1.1747(10) 0.196(12) Uani 1 1 d .
H20A H 0.3686 0.4254 1.1997 0.236 Uiso 1 1 calc R
C21 C 0.3644(14) 0.4045(6) 1.1280(10) 0.157(7) Uani 1 1 d .
H21A H 0.4256 0.4224 1.1193 0.188 Uiso 1 1 calc R
C22 C 0.3079(12) 0.3756(5) 1.0919(6) 0.113(4) Uani 1 1 d .
C23 C 0.3402(8) 0.3710(5) 1.0392(8) 0.125(5) Uani 1 1 d .
H23A H 0.4017 0.3879 1.0292 0.150 Uiso 1 1 calc R
C24 C 0.2835(10) 0.3435(5) 1.0056(5) 0.118(4) Uani 1 1 d .
H24A H 0.3057 0.3412 0.9725 0.141 Uiso 1 1 calc R
C25 C 0.1902(7) 0.3176(4) 1.0194(4) 0.086(3) Uani 1 1 d .
H25A H 0.1516 0.2976 0.9957 0.103 Uiso 1 1 calc R
C26 C 0.1563(7) 0.3221(4) 1.0681(4) 0.079(3) Uani 1 1 d .
C27 C 0.2158(9) 0.3506(4) 1.1046(5) 0.086(3) Uani 1 1 d .
C28 C 0.0543(7) 0.2964(4) 1.0832(4) 0.088(3) Uani 1 1 d .
H28A H 0.0729 0.2707 1.1086 0.105 Uiso 1 1 calc R
H28B H 0.0090 0.3214 1.0989 0.105 Uiso 1 1 calc R
C29 C -0.0185(9) 0.2225(4) 1.0293(5) 0.092(3) Uani 1 1 d .
H29A H 0.0145 0.1951 1.0462 0.111 Uiso 1 1 calc R
C30 C -0.0861(8) 0.2199(4) 0.9877(4) 0.093(3) Uani 1 1 d .
H30A H -0.1093 0.1906 0.9708 0.111 Uiso 1 1 calc R
C31 C -0.1133(7) 0.2683(4) 0.9756(3) 0.072(2) Uani 1 1 d .
C32 C -0.1853(7) 0.2875(4) 0.9361(4) 0.073(2) Uani 1 1 d .
C33 C -0.2474(8) 0.2573(4) 0.9027(4) 0.091(3) Uani 1 1 d .
H33A H -0.2419 0.2220 0.9041 0.109 Uiso 1 1 calc R
C34 C -0.3159(9) 0.2798(7) 0.8679(5) 0.110(4) Uani 1 1 d .
H34A H -0.3574 0.2599 0.8454 0.132 Uiso 1 1 calc R
C35 C -0.3244(8) 0.3305(6) 0.8659(4) 0.106(4) Uani 1 1 d .
H35A H -0.3716 0.3456 0.8419 0.127 Uiso 1 1 calc R
C36 C -0.2631(7) 0.3608(4) 0.8993(4) 0.096(3) Uani 1 1 d .
H36A H -0.2697 0.3960 0.8976 0.115 Uiso 1 1 calc R
N1 N -0.1318(7) 0.3300(4) 0.7792(3) 0.099(3) Uani 1 1 d .
N2 N 0.0516(6) 0.4108(3) 0.8918(3) 0.0765(19) Uani 1 1 d .
N3 N 0.0135(6) 0.4101(3) 0.9392(3) 0.0722(19) Uani 1 1 d .
N4 N -0.0191(7) 0.4186(3) 1.0369(3) 0.080(2) Uani 1 1 d .
N5 N 0.1801(8) 0.3526(4) 1.1523(5) 0.116(3) Uani 1 1 d .
N6 N -0.0078(6) 0.2724(3) 1.0419(3) 0.081(2) Uani 1 1 d .
N7 N -0.0662(6) 0.3016(3) 1.0085(3) 0.0725(18) Uani 1 1 d .
N8 N -0.1946(5) 0.3397(3) 0.9341(3) 0.0715(19) Uani 1 1 d .
N9 N -0.2955(11) 0.4100(6) 1.0236(5) 0.175(6) Uani 1 1 d D
N10 N 0.3970(14) 0.3585(6) 0.8647(7) 0.290(18) Uani 1 1 d D
O1W O 0.5098(17) 0.1820(10) 0.7974(6) 0.363(13) Uani 1 1 d .
O1 O -0.2478(11) 0.3718(6) 1.0436(7) 0.265(8) Uani 1 1 d D
O2W O 0.586(2) 0.0106(8) 0.7551(10) 0.43(2) Uani 1 1 d .
O2 O -0.2519(11) 0.4341(5) 0.9883(6) 0.221(7) Uani 1 1 d D
O3 O -0.3854(12) 0.4259(9) 1.0403(10) 0.52(3) Uani 1 1 d D
O3W O 0.3357(19) 0.5965(14) 0.8451(14) 0.50(2) Uani 1 1 d .
O4W O 1.0000 0.2048(9) 0.2500 0.280(10) Uani 1 2 d S
O4 O 0.433(2) 0.3772(7) 0.9074(6) 0.48(3) Uani 1 1 d D
O5W O 0.7990(15) 0.4321(9) 0.7651(11) 0.457(17) Uani 1 1 d .
O5 O 0.4020(13) 0.3817(6) 0.8210(6) 0.298(9) Uani 1 1 d D
O6W O 0.209(4) 0.6174(19) 0.8214(12) 0.70(4) Uani 1 1 d .
O6 O 0.3760(13) 0.3111(6) 0.8589(6) 0.301(11) Uani 1 1 d D

loop_
_atom_site_aniso_label
_atom_site_aniso_U_11
_atom_site_aniso_U_22
_atom_site_aniso_U_33
_atom_site_aniso_U_23
_atom_site_aniso_U_13
_atom_site_aniso_U_12
Cu1 0.0732(8) 0.0855(8) 0.0955(9) 0.0031(7) 0.0047(6) 0.0135(6)
C1 0.073(8) 0.213(17) 0.083(8) -0.016(10) -0.009(6) 0.016(10)
C2 0.088(9) 0.23(2) 0.117(11) -0.059(14) 0.004(8) -0.015(12)
C3 0.109(10) 0.165(13) 0.123(10) -0.055(10) 0.044(8) -0.019(10)
C4 0.069(6) 0.123(10) 0.082(7) -0.016(7) 0.010(5) 0.013(7)
C5 0.130(9) 0.067(6) 0.109(8) -0.012(7) 0.047(8) 0.010(7)
C6 0.105(8) 0.082(8) 0.093(7) -0.005(6) 0.009(6) 0.032(6)
C7 0.080(6) 0.076(7) 0.076(6) -0.002(5) 0.000(5) 0.012(5)
C8 0.062(5) 0.075(6) 0.071(6) 0.008(5) 0.013(5) 0.015(5)
C9 0.061(6) 0.105(9) 0.072(6) 0.002(6) 0.011(5) 0.015(6)
C10 0.075(6) 0.106(8) 0.080(6) 0.031(6) 0.010(5) 0.030(5)
C11 0.066(7) 0.080(7) 0.134(10) 0.019(7) 0.021(6) -0.019(5)
C12 0.082(8) 0.076(7) 0.148(11) -0.003(7) -0.011(8) -0.004(6)
C13 0.059(6) 0.063(6) 0.102(8) 0.009(6) -0.002(6) 0.012(5)
C14 0.070(6) 0.059(6) 0.109(9) 0.014(6) -0.006(6) 0.019(5)
C15 0.106(8) 0.058(6) 0.128(10) 0.001(6) -0.032(8) 0.004(6)
C16 0.176(15) 0.088(9) 0.119(12) -0.021(8) -0.050(11) 0.055(10)
C17 0.161(13) 0.117(11) 0.101(10) -0.014(9) 0.002(10) 0.049(10)
C18 0.134(10) 0.117(9) 0.091(8) 0.002(8) 0.012(8) 0.038(8)
C19 0.182(17) 0.138(13) 0.126(12) -0.012(11) -0.030(13) 0.043(12)
C20 0.20(2) 0.144(16) 0.24(3) -0.052(19) -0.10(2) 0.049(16)
C21 0.117(12) 0.099(10) 0.25(2) -0.014(15) -0.049(16) 0.003(8)
C22 0.105(10) 0.084(8) 0.148(12) 0.017(9) 0.000(10) 0.027(8)
C23 0.050(6) 0.085(8) 0.237(18) 0.055(10) -0.007(9) -0.001(6)
C24 0.068(7) 0.131(11) 0.156(11) 0.056(9) 0.026(8) 0.037(7)
C25 0.056(6) 0.110(8) 0.093(7) 0.022(6) 0.011(5) 0.017(5)
C26 0.065(6) 0.079(6) 0.095(7) 0.037(6) 0.019(6) 0.031(5)
C27 0.077(7) 0.081(7) 0.100(9) 0.015(7) -0.009(7) 0.022(6)
C28 0.078(6) 0.107(7) 0.079(6) 0.032(6) 0.012(5) 0.029(6)
C29 0.093(7) 0.062(7) 0.125(9) 0.022(6) 0.047(7) 0.026(6)
C30 0.077(7) 0.106(9) 0.098(8) 0.014(7) 0.032(6) 0.006(6)
C31 0.059(5) 0.073(6) 0.084(7) 0.017(5) 0.018(5) 0.014(5)
C32 0.055(5) 0.073(7) 0.094(7) -0.002(6) 0.028(5) 0.003(5)
C33 0.068(6) 0.110(8) 0.098(7) -0.013(7) 0.018(6) -0.011(6)
C34 0.061(7) 0.156(12) 0.112(9) -0.029(9) 0.012(6) -0.024(8)
C35 0.058(6) 0.157(12) 0.103(8) 0.000(9) 0.000(6) 0.009(8)
C36 0.055(6) 0.121(9) 0.112(8) 0.012(7) 0.010(6) 0.020(6)
N1 0.065(5) 0.159(8) 0.071(5) 0.004(6) -0.004(4) 0.016(5)
N2 0.081(5) 0.068(5) 0.081(6) 0.011(4) 0.002(5) 0.014(4)
N3 0.065(5) 0.065(5) 0.086(5) 0.012(4) 0.000(4) 0.011(4)
N4 0.089(6) 0.069(5) 0.080(6) 0.005(4) -0.004(4) 0.026(4)
N5 0.134(8) 0.114(7) 0.099(7) 0.004(6) -0.012(7) 0.043(6)
N6 0.069(5) 0.099(7) 0.077(5) 0.024(5) 0.018(4) 0.018(5)
N7 0.070(4) 0.070(5) 0.078(5) 0.006(4) 0.009(4) 0.009(4)
N8 0.055(4) 0.076(5) 0.084(5) 0.011(4) 0.005(4) 0.017(4)
N9 0.202(19) 0.133(13) 0.185(15) -0.041(11) -0.050(13) 0.000(13)
N10 0.109(10) 0.32(3) 0.44(4) 0.28(3) 0.028(18) 0.051(15)
O1W 0.38(2) 0.53(3) 0.187(11) -0.126(16) 0.136(14) -0.17(2)
O1 0.186(12) 0.186(14) 0.42(3) -0.035(14) -0.058(14) -0.013(10)
O2W 0.69(6) 0.31(2) 0.31(2) -0.03(2) 0.17(4) -0.05(2)
O2 0.215(12) 0.169(12) 0.284(17) -0.078(11) 0.067(12) -0.060(9)
O3 0.144(12) 0.50(4) 0.92(6) -0.30(4) 0.18(2) 0.049(16)
O3W 0.27(2) 0.55(4) 0.66(6) 0.26(4) -0.15(3) -0.07(3)
O4W 0.156(14) 0.33(3) 0.35(3) 0.000 -0.084(15) 0.000
O4 0.50(5) 0.43(3) 0.53(4) 0.27(3) 0.32(4) 0.26(3)
O5W 0.30(2) 0.37(2) 0.68(4) 0.26(3) -0.17(2) 0.056(17)
O5 0.271(17) 0.278(18) 0.33(2) 0.137(15) -0.100(15) -0.067(13)
O6W 0.73(8) 1.00(10) 0.40(4) 0.37(5) 0.19(5) -0.14(7)
O6 0.269(17) 0.271(17) 0.35(2) 0.178(16) -0.178(15) -0.066(14)

loop_
_atom_type_symbol
_atom_type_description
_atom_type_scat_dispersion_real
_atom_type_scat_dispersion_imag
_atom_type_scat_source
C C 0.0033 0.0016 'International Tables Vol C Tables 4.2.6.8 and 6.1.1.4'
H H 0.0000 0.0000 'International Tables Vol C Tables 4.2.6.8 and 6.1.1.4'
N N 0.0061 0.0033 'International Tables Vol C Tables 4.2.6.8 and 6.1.1.4'
O O 0.0106 0.0060 'International Tables Vol C Tables 4.2.6.8 and 6.1.1.4'
Cu Cu 0.3201 1.2651 'International Tables Vol C Tables 4.2.6.8 and 6.1.1.4'

loop_
_geom_angle_atom_site_label_1
_geom_angle_atom_site_label_2
_geom_angle_atom_site_label_3
_geom_angle
N8 Cu1 N4 178.6(3)
N8 Cu1 N3 100.7(3)
N4 Cu1 N3 79.1(3)
N8 Cu1 N7 80.1(3)
N4 Cu1 N7 101.2(3)
N3 Cu1 N7 111.7(2)
N8 Cu1 O2 86.5(4)
N4 Cu1 O2 92.3(4)
N3 Cu1 O2 109.3(4)
N7 Cu1 O2 138.5(4)
N8 Cu1 O1 90.2(4)
N4 Cu1 O1 89.6(4)
N3 Cu1 O1 160.9(4)
N7 Cu1 O1 85.4(4)
O2 Cu1 O1 55.3(3)
N1 C1 C2 126.1(14)
N1 C1 H1A 116.9
C2 C1 H1A 116.9
C1 C2 C3 119.5(14)
C1 C2 H2A 120.3
C3 C2 H2A 120.3
C2 C3 C4 114.9(14)
C2 C3 H3A 122.5
C4 C3 H3A 122.5
C5 C4 C9 121.3(10)
C5 C4 C3 119.5(14)
C9 C4 C3 119.2(12)
C4 C5 C6 120.4(10)
C4 C5 H5A 119.8
C6 C5 H5A 119.8
C7 C6 C5 118.5(9)
C7 C6 H6A 120.7
C5 C6 H6A 120.7
C8 C7 C6 121.2(9)
C8 C7 H7A 119.4
C6 C7 H7A 119.4
C7 C8 C9 120.5(9)
C7 C8 C10 121.9(9)
C9 C8 C10 117.6(9)
N1 C9 C4 122.3(10)
N1 C9 C8 119.6(10)
C4 C9 C8 118.1(9)
N2 C10 C8 115.0(7)
N2 C10 H10A 108.5
C8 C10 H10A 108.5
N2 C10 H10B 108.5
C8 C10 H10B 108.5
H10A C10 H10B 107.5
N2 C11 C12 108.8(10)
N2 C11 H11A 125.6
C12 C11 H11A 125.6
C11 C12 C13 105.0(10)
C11 C12 H12A 127.5
C13 C12 H12A 127.5
N3 C13 C12 111.4(10)
N3 C13 C14 118.6(10)
C12 C13 C14 130.0(11)
N4 C14 C15 121.4(10)
N4 C14 C13 114.0(9)
C15 C14 C13 124.5(11)
C14 C15 C16 118.1(12)
C14 C15 H15A 120.9
C16 C15 H15A 120.9
C17 C16 C15 121.1(14)
C17 C16 H16A 119.4
C15 C16 H16A 119.4
C16 C17 C18 118.3(14)
C16 C17 H17A 120.9
C18 C17 H17A 120.9
N4 C18 C17 121.5(13)
N4 C18 H18A 119.2
C17 C18 H18A 119.2
N5 C19 C20 125(2)
N5 C19 H19A 117.6
C20 C19 H19A 117.6
C21 C20 C19 118(2)
C21 C20 H20A 121.1
C19 C20 H20A 121.1
C20 C21 C22 120(2)
C20 C21 H21A 120.1
C22 C21 H21A 120.1
C27 C22 C21 119.8(16)
C27 C22 C23 117.2(14)
C21 C22 C23 123.0(18)
C24 C23 C22 121.2(12)
C24 C23 H23A 119.4
C22 C23 H23A 119.4
C23 C24 C25 120.8(13)
C23 C24 H24A 119.6
C25 C24 H24A 119.6
C26 C25 C24 119.3(11)
C26 C25 H25A 120.3
C24 C25 H25A 120.3
C25 C26 C27 120.9(10)
C25 C26 C28 120.4(10)
C27 C26 C28 118.7(10)
N5 C27 C22 121.2(13)
N5 C27 C26 118.4(12)
C22 C27 C26 120.4(12)
N6 C28 C26 114.9(8)
N6 C28 H28A 108.5
C26 C28 H28A 108.5
N6 C28 H28B 108.5
C26 C28 H28B 108.5
H28A C28 H28B 107.5
C30 C29 N6 107.3(9)
C30 C29 H29A 126.4
N6 C29 H29A 126.4
C31 C30 C29 106.5(11)
C31 C30 H30A 126.7
C29 C30 H30A 126.7
N7 C31 C30 111.3(9)
N7 C31 C32 118.5(9)
C30 C31 C32 130.2(11)
N8 C32 C33 120.1(9)
N8 C32 C31 115.3(9)
C33 C32 C31 124.5(9)
C34 C33 C32 119.3(11)
C34 C33 H33A 120.4
C32 C33 H33A 120.4
C35 C34 C33 120.6(11)
C35 C34 H34A 119.7
C33 C34 H34A 119.7
C34 C35 C36 120.4(11)
C34 C35 H35A 119.8
C36 C35 H35A 119.8
N8 C36 C35 120.6(11)
N8 C36 H36A 119.7
C35 C36 H36A 119.7
C1 N1 C9 118.0(11)
C11 N2 N3 110.3(9)
C11 N2 C10 128.8(9)
N3 N2 C10 120.8(8)
C13 N3 N2 104.5(8)
C13 N3 Cu1 110.6(7)
N2 N3 Cu1 144.4(7)
C18 N4 C14 119.3(10)
C18 N4 Cu1 123.4(9)
C14 N4 Cu1 117.2(7)
C19 N5 C27 116.6(13)
N7 N6 C29 110.2(9)
N7 N6 C28 119.5(8)
C29 N6 C28 130.3(9)
C31 N7 N6 104.7(7)
C31 N7 Cu1 109.8(6)
N6 N7 Cu1 145.4(7)
C36 N8 C32 119.1(8)
C36 N8 Cu1 124.8(7)
C32 N8 Cu1 116.1(6)
O2 N9 O1 119.6(13)
O2 N9 O3 119.7(14)
O1 N9 O3 120.6(14)
O6 N10 O4 122.5(14)
O6 N10 O5 111.4(13)
O4 N10 O5 124.3(14)
N9 O1 Cu1 91.1(9)
N9 O2 Cu1 93.8(9)

loop_
_geom_bond_atom_site_label_1
_geom_bond_atom_site_label_2
_geom_bond_distance
Cu1 N8 1.981(7)
Cu1 N4 1.997(8)
Cu1 N3 2.136(7)
Cu1 N7 2.154(7)
Cu1 O2 2.330(14)
Cu1 O1 2.386(17)
C1 N1 1.291(15)
C1 C2 1.350(18)
C1 H1A 0.9300
C2 C3 1.424(19)
C2 H2A 0.9300
C3 C4 1.446(15)
C3 H3A 0.9300
C4 C5 1.382(14)
C4 C9 1.387(13)
C5 C6 1.392(14)
C5 H5A 0.9300
C6 C7 1.386(12)
C6 H6A 0.9300
C7 C8 1.378(11)
C7 H7A 0.9300
C8 C9 1.399(12)
C8 C10 1.498(12)
C9 N1 1.354(11)
C10 N2 1.469(11)
C10 H10A 0.9700
C10 H10B 0.9700
C11 N2 1.332(11)
C11 C12 1.335(13)
C11 H11A 0.9300
C12 C13 1.375(13)
C12 H12A 0.9300
C13 N3 1.326(10)
C13 C14 1.449(13)
C14 N4 1.347(11)
C14 C15 1.388(13)
C15 C16 1.389(16)
C15 H15A 0.9300
C16 C17 1.344(17)
C16 H16A 0.9300
C17 C18 1.410(17)
C17 H17A 0.9300
C18 N4 1.342(12)
C18 H18A 0.9300
C19 N5 1.314(19)
C19 C20 1.39(3)
C19 H19A 0.9300
C20 C21 1.32(2)
C20 H20A 0.9300
C21 C22 1.38(2)
C21 H21A 0.9300
C22 C27 1.372(16)
C22 C23 1.469(18)
C23 C24 1.319(17)
C23 H23A 0.9300
C24 C25 1.403(14)
C24 H24A 0.9300
C25 C26 1.374(12)
C25 H25A 0.9300
C26 C27 1.401(13)
C26 C28 1.504(12)
C27 N5 1.354(13)
C28 N6 1.448(11)
C28 H28A 0.9700
C28 H28B 0.9700
C29 C30 1.350(13)
C29 N6 1.357(11)
C29 H29A 0.9300
C30 C31 1.348(12)
C30 H30A 0.9300
C31 N7 1.346(10)
C31 C32 1.433(12)
C32 N8 1.378(10)
C32 C33 1.391(12)
C33 C34 1.356(15)
C33 H33A 0.9300
C34 C35 1.336(15)
C34 H34A 0.9300
C35 C36 1.388(14)
C35 H35A 0.9300
C36 N8 1.339(11)
C36 H36A 0.9300
N2 N3 1.356(9)
N6 N7 1.352(9)
N9 O2 1.265(8)
N9 O1 1.268(8)
N9 O3 1.287(9)
N10 O6 1.279(9)
N10 O4 1.286(9)
N10 O5 1.309(9)
O3W O6W 1.75(5)

loop_
_geom_torsion_atom_site_label_1
_geom_torsion_atom_site_label_2
_geom_torsion_atom_site_label_3
_geom_torsion_atom_site_label_4
_geom_torsion
N1 C1 C2 C3 1(2)
C1 C2 C3 C4 -1.1(18)
C2 C3 C4 C5 -179.1(10)
C2 C3 C4 C9 0.9(14)
C9 C4 C5 C6 -1.3(14)
C3 C4 C5 C6 178.7(9)
C4 C5 C6 C7 1.8(14)
C5 C6 C7 C8 -0.1(13)
C6 C7 C8 C9 -2.1(12)
C6 C7 C8 C10 177.0(8)
C5 C4 C9 N1 179.5(8)
C3 C4 C9 N1 -0.6(13)
C5 C4 C9 C8 -0.8(13)
C3 C4 C9 C8 179.2(8)
C7 C8 C9 N1 -177.8(7)
C10 C8 C9 N1 3.2(11)
C7 C8 C9 C4 2.5(12)
C10 C8 C9 C4 -176.6(8)
C7 C8 C10 N2 -7.4(11)
C9 C8 C10 N2 171.6(7)
N2 C11 C12 C13 -0.7(11)
C11 C12 C13 N3 0.9(11)
C11 C12 C13 C14 -177.7(9)
N3 C13 C14 N4 6.1(10)
C12 C13 C14 N4 -175.4(8)
N3 C13 C14 C15 -176.2(8)
C12 C13 C14 C15 2.2(14)
N4 C14 C15 C16 -4.5(13)
C13 C14 C15 C16 178.0(8)
C14 C15 C16 C17 3.4(16)
C15 C16 C17 C18 -2.4(18)
C16 C17 C18 N4 2.5(17)
N5 C19 C20 C21 0(3)
C19 C20 C21 C22 -1(3)
C20 C21 C22 C27 2(2)
C20 C21 C22 C23 -179.7(16)
C27 C22 C23 C24 -0.8(15)
C21 C22 C23 C24 -179.2(12)
C22 C23 C24 C25 0.1(16)
C23 C24 C25 C26 1.6(14)
C24 C25 C26 C27 -2.4(12)
C24 C25 C26 C28 177.7(8)
C21 C22 C27 N5 -1.6(16)
C23 C22 C27 N5 180.0(9)
C21 C22 C27 C26 178.4(10)
C23 C22 C27 C26 0.0(14)
C25 C26 C27 N5 -178.4(8)
C28 C26 C27 N5 1.5(12)
C25 C26 C27 C22 1.6(13)
C28 C26 C27 C22 -178.5(8)
C25 C26 C28 N6 -6.3(11)
C27 C26 C28 N6 173.8(8)
N6 C29 C30 C31 1.0(10)
C29 C30 C31 N7 -0.7(10)
C29 C30 C31 C32 -177.7(8)
N7 C31 C32 N8 3.4(10)
C30 C31 C32 N8 -179.8(8)
N7 C31 C32 C33 -173.5(8)
C30 C31 C32 C33 3.3(14)
N8 C32 C33 C34 0.7(12)
C31 C32 C33 C34 177.5(8)
C32 C33 C34 C35 -0.3(15)
C33 C34 C35 C36 -0.1(16)
C34 C35 C36 N8 0.1(15)
C2 C1 N1 C9 -0.6(17)
C4 C9 N1 C1 0.4(13)
C8 C9 N1 C1 -179.4(8)
C12 C11 N2 N3 0.3(10)
C12 C11 N2 C10 -179.1(8)
C8 C10 N2 C11 102.6(10)
C8 C10 N2 N3 -76.8(9)
C12 C13 N3 N2 -0.7(9)
C14 C13 N3 N2 178.0(7)
C12 C13 N3 Cu1 173.2(6)
C14 C13 N3 Cu1 -8.1(9)
C11 N2 N3 C13 0.2(9)
C10 N2 N3 C13 179.7(7)
C11 N2 N3 Cu1 -169.9(7)
C10 N2 N3 Cu1 9.6(12)
N8 Cu1 N3 C13 -175.6(5)
N4 Cu1 N3 C13 5.9(5)
N7 Cu1 N3 C13 -92.0(6)
O2 Cu1 N3 C13 94.4(6)
O1 Cu1 N3 C13 60.7(14)
N8 Cu1 N3 N2 -5.8(9)
N4 Cu1 N3 N2 175.6(9)
N7 Cu1 N3 N2 77.7(9)
O2 Cu1 N3 N2 -95.8(9)
O1 Cu1 N3 N2 -129.6(14)
C17 C18 N4 C14 -3.6(14)
C17 C18 N4 Cu1 179.5(8)
C15 C14 N4 C18 4.7(12)
C13 C14 N4 C18 -177.6(7)
C15 C14 N4 Cu1 -178.2(6)
C13 C14 N4 Cu1 -0.5(9)
N8 Cu1 N4 C18 92(14)
N3 Cu1 N4 C18 174.2(7)
N7 Cu1 N4 C18 -75.6(7)
O2 Cu1 N4 C18 64.9(8)
O1 Cu1 N4 C18 9.7(8)
N8 Cu1 N4 C14 -85(14)
N3 Cu1 N4 C14 -2.8(5)
N7 Cu1 N4 C14 107.4(6)
O2 Cu1 N4 C14 -112.1(7)
O1 Cu1 N4 C14 -167.3(7)
C20 C19 N5 C27 0(2)
C22 C27 N5 C19 0.4(15)
C26 C27 N5 C19 -179.5(10)
C30 C29 N6 N7 -0.9(9)
C30 C29 N6 C28 179.6(8)
C26 C28 N6 N7 -75.1(9)
C26 C28 N6 C29 104.4(10)
C30 C31 N7 N6 0.1(9)
C32 C31 N7 N6 177.5(6)
C30 C31 N7 Cu1 177.4(5)
C32 C31 N7 Cu1 -5.2(9)
C29 N6 N7 C31 0.5(8)
C28 N6 N7 C31 -180.0(7)
C29 N6 N7 Cu1 -175.0(7)
C28 N6 N7 Cu1 4.5(13)
N8 Cu1 N7 C31 4.2(5)
N4 Cu1 N7 C31 -176.2(5)
N3 Cu1 N7 C31 -93.5(6)
O2 Cu1 N7 C31 77.3(8)
O1 Cu1 N7 C31 95.1(6)
N8 Cu1 N7 N6 179.6(9)
N4 Cu1 N7 N6 -0.8(9)
N3 Cu1 N7 N6 81.9(9)
O2 Cu1 N7 N6 -107.3(10)
O1 Cu1 N7 N6 -89.5(9)
C35 C36 N8 C32 0.3(12)
C35 C36 N8 Cu1 -177.8(7)
C33 C32 N8 C36 -0.7(11)
C31 C32 N8 C36 -177.8(7)
C33 C32 N8 Cu1 177.6(6)
C31 C32 N8 Cu1 0.6(8)
N4 Cu1 N8 C36 8(14)
N3 Cu1 N8 C36 -73.9(7)
N7 Cu1 N8 C36 175.7(7)
O2 Cu1 N8 C36 35.1(7)
O1 Cu1 N8 C36 90.3(7)
N4 Cu1 N8 C32 -170(14)
N3 Cu1 N8 C32 107.9(5)
N7 Cu1 N8 C32 -2.5(5)
O2 Cu1 N8 C32 -143.1(6)
O1 Cu1 N8 C32 -87.9(6)
O2 N9 O1 Cu1 -3.7(17)
O3 N9 O1 Cu1 179.5(17)
N8 Cu1 O1 N9 -83.5(10)
N4 Cu1 O1 N9 95.1(10)
N3 Cu1 O1 N9 42(2)
N7 Cu1 O1 N9 -163.6(11)
O2 Cu1 O1 N9 2.1(10)
O1 N9 O2 Cu1 3.8(18)
O3 N9 O2 Cu1 -179.4(16)
N8 Cu1 O2 N9 90.5(10)
N4 Cu1 O2 N9 -90.1(11)
N3 Cu1 O2 N9 -169.4(9)
N7 Cu1 O2 N9 19.7(14)
O1 Cu1 O2 N9 -2.1(10)
